data_7135959
loop_
_publ_author_name
'Ekanayaka, Uthpala N.'
'Tisdale, George'
'Fronczek, Frank R.'
'Wagner, Clifton'

_publ_section_title
;
 Synthesis of a Crystalline Distannylene-stabilized Quinoxaline Radical
 Anion
;
_journal_name_full 'Chemical Communications'
_journal_paper_doi 10.1039/D6CC02396G
_journal_year 2026
_chemical_formula_sum 'C49 H77 K N4 O6 Si4 Sn'
_chemical_formula_weight 1088.29
_chemical_properties_physical Air-sensitive
_space_group_crystal_system orthorhombic
_space_group_IT_number 19
_space_group_name_Hall 'P 2ac 2ab'
_space_group_name_H-M_alt 'P 21 21 21'
_atom_sites_solution_hydrogens geom
_audit_creation_method SHELXL-2019/1
_audit_update_record
;
2026-03-31 deposited with the CCDC.	2026-06-23 downloaded from the CCDC.
;
_cell_angle_alpha 90
_cell_angle_beta 90
_cell_angle_gamma 90
_cell_formula_units_Z 4
_cell_length_a 15.8634(5)
_cell_length_b 17.3818(7)
_cell_length_c 20.3336(7)
_cell_measurement_reflns_used 7066
_cell_measurement_temperature 100(2)
_cell_measurement_theta_max 66.842
_cell_measurement_theta_min 3.345
_cell_volume 5606.7(3)
_computing_structure_refinement 'SHELXL-2019/1 (Sheldrick, 2019)'
_diffrn_ambient_temperature 100(2)
_diffrn_measured_fraction_theta_full 0.999
_diffrn_measured_fraction_theta_max 0.999
_diffrn_measurement_device_type 'Bruker D8 Quest'
_diffrn_radiation_type CuK\a
_diffrn_radiation_wavelength 1.54184
_diffrn_reflns_av_R_equivalents 0.1710
_diffrn_reflns_av_unetI/netI 0.1093
_diffrn_reflns_Laue_measured_fraction_full 0.999
_diffrn_reflns_Laue_measured_fraction_max 0.999
_diffrn_reflns_limit_h_max 18
_diffrn_reflns_limit_h_min -18
_diffrn_reflns_limit_k_max 20
_diffrn_reflns_limit_k_min -20
_diffrn_reflns_limit_l_max 24
_diffrn_reflns_limit_l_min -24
_diffrn_reflns_number 58041
_diffrn_reflns_point_group_measured_fraction_full 0.998
_diffrn_reflns_point_group_measured_fraction_max 0.997
_diffrn_reflns_theta_full 66.842
_diffrn_reflns_theta_max 66.842
_diffrn_reflns_theta_min 3.345
_exptl_absorpt_coefficient_mu 5.483
_exptl_absorpt_correction_T_max 0.6866
_exptl_absorpt_correction_T_min 0.4526
_exptl_absorpt_correction_type multi-scan
_exptl_crystal_colour marron
_exptl_crystal_density_diffrn 1.289
_exptl_crystal_description block
_exptl_crystal_F_000 2288
_exptl_crystal_recrystallization_method 'Re-crystallisation from solvent: Ether'
_exptl_crystal_size_max 0.120
_exptl_crystal_size_mid 0.110
_exptl_crystal_size_min 0.060
_refine_diff_density_max 0.560
_refine_diff_density_min -0.318
_refine_diff_density_rms 0.104
_refine_ls_abs_structure_details
;
 Refined as an inversion twin.
;
_refine_ls_abs_structure_Flack 0.033(11)
_refine_ls_extinction_coef 0.00166(12)
_refine_ls_extinction_expression Fc^*^=kFc[1+0.001xFc^2^\l^3^/sin(2\q)]^-1/4^
_refine_ls_extinction_method 'SHELXL-2019/1 (Sheldrick 2019)'
_refine_ls_goodness_of_fit_ref 0.984
_refine_ls_hydrogen_treatment constr
_refine_ls_matrix_type full
_refine_ls_number_parameters 602
_refine_ls_number_reflns 9925
_refine_ls_number_restraints 0
_refine_ls_restrained_S_all 0.984
_refine_ls_R_factor_all 0.0857
_refine_ls_R_factor_gt 0.0533
_refine_ls_shift/su_max 0.000
_refine_ls_shift/su_mean 0.000
_refine_ls_structure_factor_coef Fsqd
_refine_ls_weighting_details 'w=1/[\s^2^(Fo^2^)+(0.0372P)^2^] where P=(Fo^2^+2Fc^2^)/3'
_refine_ls_weighting_scheme calc
_refine_ls_wR_factor_gt 0.1142
_refine_ls_wR_factor_ref 0.1334
_reflns_Friedel_coverage 0.810
_reflns_Friedel_fraction_full 0.996
_reflns_Friedel_fraction_max 0.996
_reflns_number_gt 7066
_reflns_number_total 9925
_reflns_threshold_expression 'I > 2\s(I)'
_cod_data_source_file d6cc02396g2.cif
_cod_data_source_block Une64_a
_cod_database_code 7135959
_shelx_shelxl_version_number 2019/1
_shelx_space_group_comment
;
The symmetry employed for this shelxl refinement is uniquely defined
by the following loop, which should always be used as a source of
symmetry information in preference to the above space-group names.
They are only intended as comments.
;
_shelx_estimated_absorpt_t_min 0.559
_shelx_estimated_absorpt_t_max 0.734

loop_
_space_group_symop_operation_xyz
'x, y, z'
'-x+1/2, -y, z+1/2'
'-x, y+1/2, -z+1/2'
'x+1/2, -y+1/2, -z'

loop_
_atom_site_label
_atom_site_type_symbol
_atom_site_fract_x
_atom_site_fract_y
_atom_site_fract_z
_atom_site_U_iso_or_equiv
_atom_site_adp_type
_atom_site_occupancy
_atom_site_site_symmetry_order
_atom_site_calc_flag
_atom_site_refinement_flags_posn
_atom_site_refinement_flags_adp
_atom_site_refinement_flags_occupancy
_atom_site_disorder_assembly
_atom_site_disorder_group
Sn1 Sn 0.44170(4) 0.60918(4) 0.56724(3) 0.0505(2) Uani 1 1 d . . . . .
K1 K 0.76478(15) 0.37353(13) 0.46130(11) 0.0606(6) Uani 1 1 d . . . . .
Si1 Si 0.36503(19) 0.57542(18) 0.72016(14) 0.0561(7) Uani 1 1 d . . . . .
Si2 Si 0.3476(2) 0.73623(17) 0.66824(14) 0.0573(7) Uani 1 1 d . . . . .
Si3 Si 0.24980(18) 0.62666(17) 0.48274(13) 0.0560(7) Uani 1 1 d . . . . .
Si4 Si 0.41364(18) 0.67379(18) 0.42034(14) 0.0584(7) Uani 1 1 d . . . . .
O1 O 0.7720(5) 0.4843(4) 0.5578(4) 0.0663(19) Uani 1 1 d . . . . .
O2 O 0.7523(5) 0.5223(4) 0.4244(4) 0.0684(19) Uani 1 1 d . . . . .
O3 O 0.7595(5) 0.4037(4) 0.3289(3) 0.0630(18) Uani 1 1 d . . . . .
O4 O 0.7635(5) 0.2612(4) 0.3654(4) 0.0623(19) Uani 1 1 d . . . . .
O5 O 0.7747(5) 0.2240(5) 0.4976(4) 0.067(2) Uani 1 1 d . . . . .
O6 O 0.7904(5) 0.3421(5) 0.5920(4) 0.066(2) Uani 1 1 d . . . . .
N1 N 0.3740(6) 0.6411(5) 0.6573(4) 0.053(2) Uani 1 1 d . . . . .
N2 N 0.3582(6) 0.6400(5) 0.4868(4) 0.056(2) Uani 1 1 d . . . . .
N3 N 0.4016(5) 0.4373(5) 0.4522(4) 0.056(2) Uani 1 1 d . . . . .
N4 N 0.5682(6) 0.3782(5) 0.4675(4) 0.057(2) Uani 1 1 d . . . . .
C1 C 0.4003(6) 0.4802(6) 0.5650(6) 0.056(2) Uani 1 1 d . . . . .
H1A H 0.416293 0.454681 0.606658 0.068 Uiso 1 1 calc R U . . .
H1B H 0.338289 0.476683 0.560033 0.068 Uiso 1 1 calc R U . . .
C2 C 0.4416(7) 0.4422(5) 0.5097(4) 0.050(2) Uani 1 1 d . . . . .
C3 C 0.5274(7) 0.4121(6) 0.5161(5) 0.056(3) Uani 1 1 d . . . . .
C4 C 0.5235(7) 0.3716(6) 0.4091(5) 0.059(3) Uani 1 1 d . . . . .
C5 C 0.5616(8) 0.3315(7) 0.3568(5) 0.067(3) Uani 1 1 d . . . . .
H5 H 0.615698 0.308881 0.362229 0.081 Uiso 1 1 calc R U . . .
C6 C 0.5199(7) 0.3255(8) 0.2978(6) 0.070(3) Uani 1 1 d . . . . .
H6 H 0.544715 0.297491 0.262621 0.084 Uiso 1 1 calc R U . . .
C7 C 0.4409(9) 0.3604(7) 0.2892(5) 0.069(3) Uani 1 1 d . . . . .
H7 H 0.413567 0.357331 0.247657 0.083 Uiso 1 1 calc R U . . .
C8 C 0.4027(7) 0.3988(7) 0.3397(5) 0.061(3) Uani 1 1 d . . . . .
H8 H 0.349325 0.422425 0.333464 0.074 Uiso 1 1 calc R U . . .
C9 C 0.4435(7) 0.4029(6) 0.4010(5) 0.057(2) Uani 1 1 d . . . . .
C10 C 0.5716(6) 0.4187(6) 0.5813(5) 0.059(3) Uani 1 1 d . . . . .
H10A H 0.574382 0.472910 0.594324 0.089 Uiso 1 1 calc R U . . .
H10B H 0.628815 0.397966 0.577393 0.089 Uiso 1 1 calc R U . . .
H10C H 0.540353 0.389522 0.614530 0.089 Uiso 1 1 calc R U . . .
C11 C 0.2760(8) 0.5065(7) 0.7090(5) 0.065(3) Uani 1 1 d . . . . .
H11A H 0.277025 0.468280 0.744381 0.098 Uiso 1 1 calc R U . . .
H11B H 0.281823 0.480450 0.666458 0.098 Uiso 1 1 calc R U . . .
H11C H 0.222473 0.534575 0.710157 0.098 Uiso 1 1 calc R U . . .
C12 C 0.3433(7) 0.6202(8) 0.8024(5) 0.066(3) Uani 1 1 d . . . . .
H12A H 0.335299 0.579653 0.835265 0.099 Uiso 1 1 calc R U . . .
H12B H 0.292197 0.651715 0.799644 0.099 Uiso 1 1 calc R U . . .
H12C H 0.391093 0.652667 0.815164 0.099 Uiso 1 1 calc R U . . .
C13 C 0.4636(7) 0.5185(7) 0.7335(6) 0.068(3) Uani 1 1 d . . . . .
H13A H 0.455856 0.483916 0.771055 0.102 Uiso 1 1 calc R U . . .
H13B H 0.510558 0.553585 0.742310 0.102 Uiso 1 1 calc R U . . .
H13C H 0.475886 0.488147 0.694003 0.102 Uiso 1 1 calc R U . . .
C14 C 0.3991(8) 0.7859(7) 0.7398(6) 0.072(3) Uani 1 1 d . . . . .
H14A H 0.396465 0.841716 0.733308 0.107 Uiso 1 1 calc R U . . .
H14B H 0.458085 0.769686 0.742900 0.107 Uiso 1 1 calc R U . . .
H14C H 0.369436 0.772196 0.780403 0.107 Uiso 1 1 calc R U . . .
C15 C 0.2305(8) 0.7493(8) 0.6804(6) 0.069(3) Uani 1 1 d . . . . .
H15A H 0.218569 0.803241 0.690722 0.103 Uiso 1 1 calc R U . . .
H15B H 0.211398 0.716568 0.716673 0.103 Uiso 1 1 calc R U . . .
H15C H 0.200789 0.734770 0.639968 0.103 Uiso 1 1 calc R U . . .
C16 C 0.3783(8) 0.7955(6) 0.5951(5) 0.067(3) Uani 1 1 d . . . . .
H16A H 0.358276 0.848351 0.600998 0.100 Uiso 1 1 calc R U . . .
H16B H 0.352938 0.773508 0.555350 0.100 Uiso 1 1 calc R U . . .
H16C H 0.439847 0.795565 0.590587 0.100 Uiso 1 1 calc R U . . .
C17 C 0.2023(7) 0.5847(7) 0.5594(6) 0.069(3) Uani 1 1 d . . . . .
H17A H 0.142171 0.597573 0.561250 0.103 Uiso 1 1 calc R U . . .
H17B H 0.230842 0.606043 0.598079 0.103 Uiso 1 1 calc R U . . .
H17C H 0.209035 0.528684 0.558940 0.103 Uiso 1 1 calc R U . . .
C18 C 0.1953(9) 0.7210(8) 0.4714(7) 0.082(4) Uani 1 1 d . . . . .
H18A H 0.134156 0.713087 0.471760 0.124 Uiso 1 1 calc R U . . .
H18B H 0.212227 0.743681 0.429326 0.124 Uiso 1 1 calc R U . . .
H18C H 0.210982 0.755852 0.507334 0.124 Uiso 1 1 calc R U . . .
C19 C 0.2156(8) 0.5617(7) 0.4152(6) 0.071(3) Uani 1 1 d . . . . .
H19A H 0.155120 0.551388 0.419350 0.106 Uiso 1 1 calc R U . . .
H19B H 0.246917 0.513245 0.417856 0.106 Uiso 1 1 calc R U . . .
H19C H 0.226763 0.586384 0.372710 0.106 Uiso 1 1 calc R U . . .
C20 C 0.4558(14) 0.7704(9) 0.4317(10) 0.150(9) Uani 1 1 d . . . . .
H20A H 0.480522 0.788463 0.390337 0.224 Uiso 1 1 calc R U . . .
H20B H 0.499204 0.769502 0.465962 0.224 Uiso 1 1 calc R U . . .
H20C H 0.410209 0.805203 0.444930 0.224 Uiso 1 1 calc R U . . .
C21 C 0.3570(11) 0.6747(17) 0.3403(8) 0.178(13) Uani 1 1 d . . . . .
H21A H 0.315833 0.716772 0.340071 0.267 Uiso 1 1 calc R U . . .
H21B H 0.327689 0.625600 0.334184 0.267 Uiso 1 1 calc R U . . .
H21C H 0.397539 0.682272 0.304556 0.267 Uiso 1 1 calc R U . . .
C22 C 0.5058(13) 0.6158(11) 0.4003(9) 0.149(9) Uani 1 1 d . . . . .
H22A H 0.541083 0.643468 0.368651 0.224 Uiso 1 1 calc R U . . .
H22B H 0.487538 0.566804 0.381076 0.224 Uiso 1 1 calc R U . . .
H22C H 0.538211 0.605772 0.440421 0.224 Uiso 1 1 calc R U . . .
C23 C 0.8239(9) 0.4726(8) 0.6115(6) 0.075(3) Uani 1 1 d . . . . .
C24 C 0.8335(7) 0.3951(10) 0.6291(5) 0.074(3) Uani 1 1 d . . . . .
C25 C 0.8878(8) 0.3762(10) 0.6810(6) 0.087(4) Uani 1 1 d . . . . .
H25 H 0.894717 0.323868 0.693442 0.105 Uiso 1 1 calc R U . . .
C26 C 0.9313(10) 0.4330(13) 0.7143(7) 0.103(5) Uani 1 1 d . . . . .
H26 H 0.969216 0.419842 0.748645 0.123 Uiso 1 1 calc R U . . .
C27 C 0.9195(11) 0.5076(13) 0.6974(8) 0.108(6) Uani 1 1 d . . . . .
H27 H 0.947799 0.546620 0.721573 0.130 Uiso 1 1 calc R U . . .
C28 C 0.8664(9) 0.5290(10) 0.6452(6) 0.093(5) Uani 1 1 d . . . . .
H28 H 0.860019 0.581550 0.633401 0.111 Uiso 1 1 calc R U . . .
C29 C 0.7651(9) 0.5622(7) 0.5360(6) 0.078(4) Uani 1 1 d . . . . .
H29A H 0.821452 0.583081 0.525039 0.094 Uiso 1 1 calc R U . . .
H29B H 0.739805 0.594603 0.570825 0.094 Uiso 1 1 calc R U . . .
C30 C 0.7091(9) 0.5617(7) 0.4753(6) 0.076(4) Uani 1 1 d . . . . .
H30A H 0.655188 0.535394 0.485148 0.091 Uiso 1 1 calc R U . . .
H30B H 0.696479 0.615064 0.461447 0.091 Uiso 1 1 calc R U . . .
C31 C 0.7070(9) 0.5245(7) 0.3635(6) 0.073(3) Uani 1 1 d . . . . .
H31A H 0.696579 0.578505 0.350430 0.087 Uiso 1 1 calc R U . . .
H31B H 0.651851 0.498434 0.368625 0.087 Uiso 1 1 calc R U . . .
C32 C 0.7591(9) 0.4839(7) 0.3112(6) 0.070(3) Uani 1 1 d . . . . .
H32A H 0.733570 0.491169 0.267229 0.084 Uiso 1 1 calc R U . . .
H32B H 0.817274 0.504584 0.310411 0.084 Uiso 1 1 calc R U . . .
C33 C 0.7963(7) 0.3537(7) 0.2842(5) 0.060(3) Uani 1 1 d . . . . .
C34 C 0.7986(7) 0.2760(7) 0.3037(5) 0.058(3) Uani 1 1 d . . . . .
C35 C 0.8334(7) 0.2212(7) 0.2644(6) 0.065(3) Uani 1 1 d . . . . .
H35 H 0.834991 0.168874 0.277821 0.078 Uiso 1 1 calc R U . . .
C36 C 0.8672(8) 0.2443(9) 0.2029(6) 0.076(4) Uani 1 1 d . . . . .
H36 H 0.891621 0.207155 0.174467 0.091 Uiso 1 1 calc R U . . .
C37 C 0.8649(7) 0.3186(9) 0.1849(5) 0.073(4) Uani 1 1 d . . . . .
H37 H 0.888416 0.333080 0.143770 0.087 Uiso 1 1 calc R U . . .
C38 C 0.8294(7) 0.3744(8) 0.2242(5) 0.069(3) Uani 1 1 d . . . . .
H38 H 0.827794 0.426488 0.210036 0.083 Uiso 1 1 calc R U . . .
C39 C 0.7643(9) 0.1822(7) 0.3865(6) 0.070(3) Uani 1 1 d . . . . .
H39A H 0.822838 0.162346 0.387638 0.084 Uiso 1 1 calc R U . . .
H39B H 0.730972 0.149907 0.355982 0.084 Uiso 1 1 calc R U . . .
C40 C 0.7266(8) 0.1803(7) 0.4537(6) 0.069(3) Uani 1 1 d . . . . .
H40A H 0.668490 0.200945 0.451960 0.083 Uiso 1 1 calc R U . . .
H40B H 0.723697 0.126462 0.469350 0.083 Uiso 1 1 calc R U . . .
C41 C 0.7489(8) 0.2161(7) 0.5641(6) 0.073(3) Uani 1 1 d . . . . .
H41A H 0.751948 0.161405 0.577401 0.087 Uiso 1 1 calc R U . . .
H41B H 0.689764 0.233529 0.568965 0.087 Uiso 1 1 calc R U . . .
C42 C 0.8049(8) 0.2632(7) 0.6069(6) 0.070(3) Uani 1 1 d . . . . .
H42A H 0.792313 0.253085 0.653781 0.084 Uiso 1 1 calc R U . . .
H42B H 0.864681 0.249941 0.598601 0.084 Uiso 1 1 calc R U . . .
C43 C 0.9776(8) 0.3492(10) 0.4461(10) 0.099(5) Uani 1 1 d . . . . .
C44 C 0.9635(8) 0.4088(9) 0.4027(6) 0.079(4) Uani 1 1 d . . . . .
H44 H 0.950515 0.398286 0.358014 0.094 Uiso 1 1 calc R U . . .
C45 C 0.9687(10) 0.4857(14) 0.4254(12) 0.132(7) Uani 1 1 d . . . . .
H45 H 0.959485 0.526212 0.394790 0.158 Uiso 1 1 calc R U . . .
C46 C 0.9859(10) 0.5039(15) 0.4877(10) 0.127(8) Uani 1 1 d . . . . .
H46 H 0.988265 0.555625 0.502660 0.152 Uiso 1 1 calc R U . . .
C47 C 1.0010(11) 0.4372(18) 0.5319(11) 0.130(8) Uani 1 1 d . . . . .
H47 H 1.015886 0.447267 0.576353 0.156 Uiso 1 1 calc R U . . .
C48 C 0.9948(10) 0.3629(16) 0.5125(8) 0.117(8) Uani 1 1 d . . . . .
H48 H 1.001852 0.321760 0.542723 0.141 Uiso 1 1 calc R U . . .
C49 C 0.9751(9) 0.2739(10) 0.4255(10) 0.108(5) Uani 1 1 d . . . . .
H49A H 0.942190 0.243293 0.456749 0.162 Uiso 1 1 calc R U . . .
H49B H 1.032605 0.253507 0.422948 0.162 Uiso 1 1 calc R U . . .
H49C H 0.948725 0.271218 0.381926 0.162 Uiso 1 1 calc R U . . .

loop_
_atom_site_aniso_label
_atom_site_aniso_U_11
_atom_site_aniso_U_22
_atom_site_aniso_U_33
_atom_site_aniso_U_23
_atom_site_aniso_U_13
_atom_site_aniso_U_12
Sn1 0.0509(3) 0.0533(3) 0.0474(3) -0.0011(3) 0.0002(3) -0.0003(3)
K1 0.0720(14) 0.0572(14) 0.0527(11) 0.0015(10) 0.0037(10) 0.0023(11)
Si1 0.0598(17) 0.0579(16) 0.0504(15) 0.0014(12) 0.0037(13) 0.0022(14)
Si2 0.0645(19) 0.0550(17) 0.0526(15) -0.0018(13) 0.0028(13) 0.0022(14)
Si3 0.0526(16) 0.0610(18) 0.0543(14) -0.0043(13) -0.0044(12) 0.0008(14)
Si4 0.0585(17) 0.0604(17) 0.0562(17) 0.0067(13) -0.0031(12) 0.0005(13)
O1 0.068(5) 0.070(5) 0.061(5) -0.006(4) -0.003(4) -0.003(4)
O2 0.088(5) 0.061(4) 0.056(4) 0.000(4) 0.004(4) 0.001(4)
O3 0.075(5) 0.057(4) 0.057(4) 0.004(3) 0.008(3) -0.001(4)
O4 0.062(5) 0.059(4) 0.066(4) -0.006(4) 0.008(4) 0.003(4)
O5 0.070(5) 0.074(5) 0.057(4) 0.007(4) 0.004(4) 0.011(4)
O6 0.067(5) 0.072(5) 0.060(4) 0.012(4) 0.006(4) 0.008(4)
N1 0.060(5) 0.047(5) 0.052(5) -0.002(4) -0.001(4) -0.006(4)
N2 0.059(5) 0.056(5) 0.053(5) -0.002(4) 0.003(4) -0.003(4)
N3 0.059(5) 0.052(5) 0.057(5) 0.001(4) 0.007(4) 0.003(4)
N4 0.063(5) 0.049(5) 0.060(5) -0.003(4) 0.004(4) 0.001(5)
C1 0.052(5) 0.058(6) 0.059(6) 0.004(6) 0.008(5) 0.003(5)
C2 0.049(5) 0.048(5) 0.054(5) 0.003(4) 0.004(5) -0.011(5)
C3 0.056(6) 0.050(6) 0.062(6) 0.005(5) -0.001(5) 0.002(5)
C4 0.054(6) 0.066(7) 0.057(6) -0.003(5) 0.003(5) 0.002(5)
C5 0.056(6) 0.073(7) 0.072(7) -0.008(6) 0.008(6) 0.007(7)
C6 0.059(7) 0.087(9) 0.065(7) -0.022(6) -0.004(5) -0.004(6)
C7 0.074(7) 0.075(7) 0.058(6) -0.011(5) -0.001(6) -0.012(7)
C8 0.057(6) 0.064(7) 0.063(6) -0.009(6) 0.001(5) -0.008(6)
C9 0.057(6) 0.054(6) 0.059(5) -0.004(5) -0.005(5) -0.004(6)
C10 0.052(6) 0.066(6) 0.060(6) 0.002(5) -0.004(5) 0.008(5)
C11 0.071(8) 0.069(7) 0.056(6) 0.004(5) 0.012(5) -0.002(6)
C12 0.071(7) 0.078(8) 0.049(5) 0.000(6) 0.004(5) 0.011(7)
C13 0.071(8) 0.068(7) 0.065(7) 0.004(6) 0.001(5) 0.003(6)
C14 0.088(9) 0.067(7) 0.060(7) -0.013(6) -0.003(6) 0.001(6)
C15 0.066(8) 0.078(8) 0.062(7) 0.001(6) -0.003(6) 0.014(6)
C16 0.090(9) 0.048(6) 0.062(6) 0.002(5) 0.008(6) 0.005(6)
C17 0.056(6) 0.085(8) 0.065(7) -0.007(6) -0.004(5) 0.006(5)
C18 0.089(10) 0.080(9) 0.078(8) -0.009(7) -0.016(7) 0.029(7)
C19 0.070(7) 0.073(8) 0.069(7) -0.012(6) -0.004(6) -0.005(6)
C20 0.22(2) 0.092(10) 0.139(14) -0.044(11) 0.100(17) -0.076(13)
C21 0.096(13) 0.36(4) 0.082(11) 0.098(17) -0.028(9) -0.063(17)
C22 0.20(2) 0.116(13) 0.131(13) 0.054(12) 0.107(14) 0.067(14)
C23 0.072(8) 0.087(10) 0.066(7) -0.005(7) 0.011(6) -0.006(7)
C24 0.059(7) 0.103(10) 0.059(6) -0.009(8) 0.002(5) -0.017(8)
C25 0.079(8) 0.124(13) 0.058(7) -0.004(8) 0.010(6) 0.007(9)
C26 0.081(10) 0.161(16) 0.066(8) -0.021(10) -0.005(7) -0.016(12)
C27 0.107(14) 0.143(16) 0.074(9) -0.029(10) -0.011(9) -0.026(12)
C28 0.090(10) 0.121(13) 0.067(8) -0.034(8) 0.000(7) -0.017(9)
C29 0.106(10) 0.060(7) 0.069(7) -0.007(6) 0.003(7) -0.010(7)
C30 0.104(10) 0.062(7) 0.062(7) -0.002(6) 0.013(7) 0.006(7)
C31 0.100(10) 0.054(7) 0.064(7) 0.010(5) 0.002(7) 0.010(7)
C32 0.093(9) 0.063(8) 0.053(6) 0.004(5) 0.001(6) -0.007(7)
C33 0.051(6) 0.075(8) 0.054(6) -0.011(5) 0.001(5) -0.007(5)
C34 0.052(6) 0.072(8) 0.051(6) 0.000(5) 0.002(5) 0.001(6)
C35 0.059(7) 0.069(7) 0.068(7) -0.010(6) 0.009(6) -0.001(6)
C36 0.057(7) 0.106(11) 0.064(7) -0.032(8) 0.006(6) -0.012(7)
C37 0.063(7) 0.109(11) 0.046(6) -0.013(7) 0.007(5) -0.022(8)
C38 0.068(7) 0.083(9) 0.056(6) 0.000(6) 0.001(5) -0.009(7)
C39 0.085(9) 0.054(7) 0.072(7) 0.006(6) 0.014(6) 0.007(6)
C40 0.073(8) 0.062(7) 0.073(8) 0.012(6) 0.011(6) -0.001(6)
C41 0.076(7) 0.068(7) 0.074(7) 0.015(7) 0.013(7) 0.011(6)
C42 0.074(8) 0.079(9) 0.057(7) 0.009(6) 0.007(6) 0.005(7)
C43 0.057(7) 0.098(11) 0.142(16) -0.009(11) 0.022(9) 0.006(7)
C44 0.075(9) 0.099(11) 0.062(7) 0.014(7) 0.001(6) 0.014(8)
C45 0.085(12) 0.17(2) 0.144(18) 0.005(17) 0.028(12) 0.000(11)
C46 0.069(10) 0.21(2) 0.098(12) -0.044(15) 0.019(9) -0.029(12)
C47 0.078(12) 0.22(3) 0.093(13) 0.027(17) 0.000(9) 0.020(15)
C48 0.064(9) 0.23(3) 0.059(9) -0.010(12) 0.007(6) 0.015(13)
C49 0.071(9) 0.104(12) 0.149(15) -0.003(12) -0.002(10) -0.008(8)

loop_
_atom_type_symbol
_atom_type_description
_atom_type_scat_dispersion_real
_atom_type_scat_dispersion_imag
_atom_type_scat_source
C C 0.0181 0.0091 'International Tables Vol C Tables 4.2.6.8 and 6.1.1.4'
H H 0.0000 0.0000 'International Tables Vol C Tables 4.2.6.8 and 6.1.1.4'
K K 0.3868 1.0657 'International Tables Vol C Tables 4.2.6.8 and 6.1.1.4'
N N 0.0311 0.0180 'International Tables Vol C Tables 4.2.6.8 and 6.1.1.4'
O O 0.0492 0.0322 'International Tables Vol C Tables 4.2.6.8 and 6.1.1.4'
Si Si 0.2541 0.3302 'International Tables Vol C Tables 4.2.6.8 and 6.1.1.4'
Sn Sn 0.0259 5.4591 'International Tables Vol C Tables 4.2.6.8 and 6.1.1.4'

loop_
_geom_angle_atom_site_label_1
_geom_angle_atom_site_label_2
_geom_angle_atom_site_label_3
_geom_angle
_geom_angle_site_symmetry_1
_geom_angle_site_symmetry_3
_geom_angle_publ_flag
N2 Sn1 N1 105.5(3) . . ?
N2 Sn1 C1 92.9(4) . . ?
N1 Sn1 C1 97.0(3) . . ?
O2 K1 O5 179.1(3) . . ?
O2 K1 O3 62.7(2) . . ?
O5 K1 O3 116.9(2) . . ?
O2 K1 O6 118.1(3) . . ?
O5 K1 O6 62.4(2) . . ?
O3 K1 O6 173.2(2) . . ?
O2 K1 O1 62.0(2) . . ?
O5 K1 O1 118.4(2) . . ?
O3 K1 O1 124.6(2) . . ?
O6 K1 O1 56.1(2) . . ?
O2 K1 O4 118.7(2) . . ?
O5 K1 O4 60.9(2) . . ?
O3 K1 O4 56.1(2) . . ?
O6 K1 O4 123.0(3) . . ?
O1 K1 O4 177.9(3) . . ?
O2 K1 N4 85.0(2) . . ?
O5 K1 N4 94.1(2) . . ?
O3 K1 N4 90.2(2) . . ?
O6 K1 N4 96.6(2) . . ?
O1 K1 N4 89.7(2) . . ?
O4 K1 N4 92.3(2) . . ?
O2 K1 C30 23.5(3) . . ?
O5 K1 C30 156.4(3) . . ?
O3 K1 C30 83.7(3) . . ?
O6 K1 C30 98.6(3) . . ?
O1 K1 C30 43.8(3) . . ?
O4 K1 C30 137.6(3) . . ?
N4 K1 C30 73.3(3) . . ?
O2 K1 C40 156.4(3) . . ?
O5 K1 C40 22.8(3) . . ?
O3 K1 C40 97.9(3) . . ?
O6 K1 C40 82.8(3) . . ?
O1 K1 C40 136.7(3) . . ?
O4 K1 C40 43.2(2) . . ?
N4 K1 C40 81.4(3) . . ?
C30 K1 C40 154.6(3) . . ?
O2 K1 C43 99.5(3) . . ?
O5 K1 C43 81.3(3) . . ?
O3 K1 C43 88.0(4) . . ?
O6 K1 C43 85.2(4) . . ?
O1 K1 C43 96.3(4) . . ?
O4 K1 C43 81.7(3) . . ?
N4 K1 C43 173.7(3) . . ?
C30 K1 C43 112.5(4) . . ?
C40 K1 C43 92.8(4) . . ?
O2 K1 C31 23.5(3) . . ?
O5 K1 C31 155.7(3) . . ?
O3 K1 C31 43.5(3) . . ?
O6 K1 C31 139.1(3) . . ?
O1 K1 C31 83.6(3) . . ?
O4 K1 C31 97.5(3) . . ?
N4 K1 C31 74.6(3) . . ?
C30 K1 C31 40.6(3) . . ?
C40 K1 C31 132.9(3) . . ?
C43 K1 C31 107.9(4) . . ?
O2 K1 C44 78.4(3) . . ?
O5 K1 C44 102.3(3) . . ?
O3 K1 C44 69.7(3) . . ?
O6 K1 C44 103.6(3) . . ?
O1 K1 C44 94.8(3) . . ?
O4 K1 C44 83.6(3) . . ?
N4 K1 C44 158.2(3) . . ?
C30 K1 C44 95.5(4) . . ?
C40 K1 C44 108.8(3) . . ?
C43 K1 C44 23.2(3) . . ?
C31 K1 C44 84.7(3) . . ?
N1 Si1 C11 113.5(5) . . ?
N1 Si1 C13 112.9(5) . . ?
C11 Si1 C13 108.1(6) . . ?
N1 Si1 C12 113.7(5) . . ?
C11 Si1 C12 103.7(5) . . ?
C13 Si1 C12 104.1(5) . . ?
N1 Si2 C16 111.3(5) . . ?
N1 Si2 C14 115.9(5) . . ?
C16 Si2 C14 104.4(6) . . ?
N1 Si2 C15 111.8(5) . . ?
C16 Si2 C15 107.1(6) . . ?
C14 Si2 C15 105.7(6) . . ?
N2 Si3 C19 113.9(5) . . ?
N2 Si3 C18 110.3(6) . . ?
C19 Si3 C18 107.9(6) . . ?
N2 Si3 C17 114.2(5) . . ?
C19 Si3 C17 105.1(5) . . ?
C18 Si3 C17 104.9(6) . . ?
N2 Si4 C22 113.4(6) . . ?
N2 Si4 C20 113.8(6) . . ?
C22 Si4 C20 104.2(10) . . ?
N2 Si4 C21 116.4(6) . . ?
C22 Si4 C21 101.4(11) . . ?
C20 Si4 C21 106.3(12) . . ?
C23 O1 C29 115.6(10) . . ?
C23 O1 K1 119.0(7) . . ?
C29 O1 K1 116.0(6) . . ?
C30 O2 C31 112.0(9) . . ?
C30 O2 K1 107.2(6) . . ?
C31 O2 K1 107.6(6) . . ?
C33 O3 C32 116.4(8) . . ?
C33 O3 K1 120.8(6) . . ?
C32 O3 K1 115.5(6) . . ?
C34 O4 C39 116.1(8) . . ?
C34 O4 K1 120.1(6) . . ?
C39 O4 K1 117.7(6) . . ?
C40 O5 C41 113.5(9) . . ?
C40 O5 K1 108.4(6) . . ?
C41 O5 K1 109.6(7) . . ?
C24 O6 C42 116.8(10) . . ?
C24 O6 K1 118.2(7) . . ?
C42 O6 K1 114.9(7) . . ?
Si1 N1 Si2 121.5(5) . . ?
Si1 N1 Sn1 119.6(5) . . ?
Si2 N1 Sn1 118.0(4) . . ?
Si4 N2 Si3 121.0(5) . . ?
Si4 N2 Sn1 111.4(5) . . ?
Si3 N2 Sn1 127.4(5) . . ?
C2 N3 C9 117.5(9) . . ?
C3 N4 C4 115.3(9) . . ?
C3 N4 K1 122.1(7) . . ?
C4 N4 K1 118.3(6) . . ?
C2 C1 Sn1 108.9(6) . . ?
C2 C1 H1A 109.9 . . ?
Sn1 C1 H1A 109.9 . . ?
C2 C1 H1B 109.9 . . ?
Sn1 C1 H1B 109.9 . . ?
H1A C1 H1B 108.3 . . ?
N3 C2 C1 119.3(10) . . ?
N3 C2 C3 119.9(9) . . ?
C1 C2 C3 120.8(9) . . ?
N4 C3 C2 123.3(9) . . ?
N4 C3 C10 117.7(9) . . ?
C2 C3 C10 119.0(9) . . ?
N4 C4 C9 122.3(9) . . ?
N4 C4 C5 117.9(10) . . ?
C9 C4 C5 119.8(10) . . ?
C6 C5 C4 119.4(12) . . ?
C6 C5 H5 120.3 . . ?
C4 C5 H5 120.3 . . ?
C5 C6 C7 120.4(11) . . ?
C5 C6 H6 119.8 . . ?
C7 C6 H6 119.8 . . ?
C8 C7 C6 120.8(11) . . ?
C8 C7 H7 119.6 . . ?
C6 C7 H7 119.6 . . ?
C7 C8 C9 119.2(11) . . ?
C7 C8 H8 120.4 . . ?
C9 C8 H8 120.4 . . ?
N3 C9 C4 121.6(9) . . ?
N3 C9 C8 118.1(10) . . ?
C4 C9 C8 120.3(10) . . ?
C3 C10 H10A 109.5 . . ?
C3 C10 H10B 109.5 . . ?
H10A C10 H10B 109.5 . . ?
C3 C10 H10C 109.5 . . ?
H10A C10 H10C 109.5 . . ?
H10B C10 H10C 109.5 . . ?
Si1 C11 H11A 109.5 . . ?
Si1 C11 H11B 109.5 . . ?
H11A C11 H11B 109.5 . . ?
Si1 C11 H11C 109.5 . . ?
H11A C11 H11C 109.5 . . ?
H11B C11 H11C 109.5 . . ?
Si1 C12 H12A 109.5 . . ?
Si1 C12 H12B 109.5 . . ?
H12A C12 H12B 109.5 . . ?
Si1 C12 H12C 109.5 . . ?
H12A C12 H12C 109.5 . . ?
H12B C12 H12C 109.5 . . ?
Si1 C13 H13A 109.5 . . ?
Si1 C13 H13B 109.5 . . ?
H13A C13 H13B 109.5 . . ?
Si1 C13 H13C 109.5 . . ?
H13A C13 H13C 109.5 . . ?
H13B C13 H13C 109.5 . . ?
Si2 C14 H14A 109.5 . . ?
Si2 C14 H14B 109.5 . . ?
H14A C14 H14B 109.5 . . ?
Si2 C14 H14C 109.5 . . ?
H14A C14 H14C 109.5 . . ?
H14B C14 H14C 109.5 . . ?
Si2 C15 H15A 109.5 . . ?
Si2 C15 H15B 109.5 . . ?
H15A C15 H15B 109.5 . . ?
Si2 C15 H15C 109.5 . . ?
H15A C15 H15C 109.5 . . ?
H15B C15 H15C 109.5 . . ?
Si2 C16 H16A 109.5 . . ?
Si2 C16 H16B 109.5 . . ?
H16A C16 H16B 109.5 . . ?
Si2 C16 H16C 109.5 . . ?
H16A C16 H16C 109.5 . . ?
H16B C16 H16C 109.5 . . ?
Si3 C17 H17A 109.5 . . ?
Si3 C17 H17B 109.5 . . ?
H17A C17 H17B 109.5 . . ?
Si3 C17 H17C 109.5 . . ?
H17A C17 H17C 109.5 . . ?
H17B C17 H17C 109.5 . . ?
Si3 C18 H18A 109.5 . . ?
Si3 C18 H18B 109.5 . . ?
H18A C18 H18B 109.5 . . ?
Si3 C18 H18C 109.5 . . ?
H18A C18 H18C 109.5 . . ?
H18B C18 H18C 109.5 . . ?
Si3 C19 H19A 109.5 . . ?
Si3 C19 H19B 109.5 . . ?
H19A C19 H19B 109.5 . . ?
Si3 C19 H19C 109.5 . . ?
H19A C19 H19C 109.5 . . ?
H19B C19 H19C 109.5 . . ?
Si4 C20 H20A 109.5 . . ?
Si4 C20 H20B 109.5 . . ?
H20A C20 H20B 109.5 . . ?
Si4 C20 H20C 109.5 . . ?
H20A C20 H20C 109.5 . . ?
H20B C20 H20C 109.5 . . ?
Si4 C21 H21A 109.5 . . ?
Si4 C21 H21B 109.5 . . ?
H21A C21 H21B 109.5 . . ?
Si4 C21 H21C 109.5 . . ?
H21A C21 H21C 109.5 . . ?
H21B C21 H21C 109.5 . . ?
Si4 C22 H22A 109.5 . . ?
Si4 C22 H22B 109.5 . . ?
H22A C22 H22B 109.5 . . ?
Si4 C22 H22C 109.5 . . ?
H22A C22 H22C 109.5 . . ?
H22B C22 H22C 109.5 . . ?
C28 C23 O1 125.5(14) . . ?
C28 C23 C24 120.3(13) . . ?
O1 C23 C24 114.1(11) . . ?
O6 C24 C23 116.8(11) . . ?
O6 C24 C25 124.2(15) . . ?
C23 C24 C25 119.0(13) . . ?
C26 C25 C24 120.5(17) . . ?
C26 C25 H25 119.7 . . ?
C24 C25 H25 119.7 . . ?
C27 C26 C25 119.4(16) . . ?
C27 C26 H26 120.3 . . ?
C25 C26 H26 120.3 . . ?
C26 C27 C28 121.8(16) . . ?
C26 C27 H27 119.1 . . ?
C28 C27 H27 119.1 . . ?
C23 C28 C27 118.9(17) . . ?
C23 C28 H28 120.6 . . ?
C27 C28 H28 120.6 . . ?
O1 C29 C30 107.0(10) . . ?
O1 C29 H29A 110.3 . . ?
C30 C29 H29A 110.3 . . ?
O1 C29 H29B 110.3 . . ?
C30 C29 H29B 110.3 . . ?
H29A C29 H29B 108.6 . . ?
O2 C30 C29 108.2(11) . . ?
O2 C30 K1 49.4(5) . . ?
C29 C30 K1 85.5(7) . . ?
O2 C30 H30A 110.1 . . ?
C29 C30 H30A 110.1 . . ?
K1 C30 H30A 78.3 . . ?
O2 C30 H30B 110.1 . . ?
C29 C30 H30B 110.1 . . ?
K1 C30 H30B 158.5 . . ?
H30A C30 H30B 108.4 . . ?
O2 C31 C32 108.6(10) . . ?
O2 C31 K1 48.9(5) . . ?
C32 C31 K1 84.6(6) . . ?
O2 C31 H31A 110.0 . . ?
C32 C31 H31A 110.0 . . ?
K1 C31 H31A 158.4 . . ?
O2 C31 H31B 110.0 . . ?
C32 C31 H31B 110.0 . . ?
K1 C31 H31B 79.9 . . ?
H31A C31 H31B 108.4 . . ?
O3 C32 C31 106.0(9) . . ?
O3 C32 H32A 110.5 . . ?
C31 C32 H32A 110.5 . . ?
O3 C32 H32B 110.5 . . ?
C31 C32 H32B 110.5 . . ?
H32A C32 H32B 108.7 . . ?
C38 C33 O3 125.3(11) . . ?
C38 C33 C34 119.4(11) . . ?
O3 C33 C34 115.3(9) . . ?
C35 C34 O4 124.1(11) . . ?
C35 C34 C33 121.1(10) . . ?
O4 C34 C33 114.8(10) . . ?
C34 C35 C36 118.2(12) . . ?
C34 C35 H35 120.9 . . ?
C36 C35 H35 120.9 . . ?
C37 C36 C35 120.2(12) . . ?
C37 C36 H36 119.9 . . ?
C35 C36 H36 119.9 . . ?
C36 C37 C38 122.0(11) . . ?
C36 C37 H37 119.0 . . ?
C38 C37 H37 119.0 . . ?
C33 C38 C37 119.1(13) . . ?
C33 C38 H38 120.5 . . ?
C37 C38 H38 120.5 . . ?
O4 C39 C40 106.9(9) . . ?
O4 C39 H39A 110.4 . . ?
C40 C39 H39A 110.4 . . ?
O4 C39 H39B 110.4 . . ?
C40 C39 H39B 110.4 . . ?
H39A C39 H39B 108.6 . . ?
O5 C40 C39 110.7(10) . . ?
O5 C40 K1 48.7(5) . . ?
C39 C40 K1 87.1(7) . . ?
O5 C40 H40A 109.5 . . ?
C39 C40 H40A 109.5 . . ?
K1 C40 H40A 79.1 . . ?
O5 C40 H40B 109.5 . . ?
C39 C40 H40B 109.5 . . ?
K1 C40 H40B 157.4 . . ?
H40A C40 H40B 108.1 . . ?
O5 C41 C42 109.3(10) . . ?
O5 C41 K1 47.6(5) . . ?
C42 C41 K1 82.8(7) . . ?
O5 C41 H41A 109.8 . . ?
C42 C41 H41A 109.8 . . ?
K1 C41 H41A 157.4 . . ?
O5 C41 H41B 109.8 . . ?
C42 C41 H41B 109.8 . . ?
K1 C41 H41B 83.5 . . ?
H41A C41 H41B 108.3 . . ?
O6 C42 C41 108.0(10) . . ?
O6 C42 H42A 110.1 . . ?
C41 C42 H42A 110.1 . . ?
O6 C42 H42B 110.1 . . ?
C41 C42 H42B 110.1 . . ?
H42A C42 H42B 108.4 . . ?
C49 C43 C44 120.9(18) . . ?
C49 C43 C48 118(2) . . ?
C44 C43 C48 121.5(18) . . ?
C49 C43 K1 96.7(9) . . ?
C44 C43 K1 78.8(8) . . ?
C48 C43 K1 94.9(9) . . ?
C43 C44 C45 119.4(16) . . ?
C43 C44 K1 78.0(8) . . ?
C45 C44 K1 96.3(9) . . ?
C43 C44 H44 120.3 . . ?
C45 C44 H44 120.3 . . ?
K1 C44 H44 95.6 . . ?
C46 C45 C44 123(2) . . ?
C46 C45 H45 118.5 . . ?
C44 C45 H45 118.5 . . ?
C45 C46 C47 115(2) . . ?
C45 C46 H46 122.5 . . ?
C47 C46 H46 122.5 . . ?
C48 C47 C46 124(2) . . ?
C48 C47 H47 118.1 . . ?
C46 C47 H47 118.1 . . ?
C47 C48 C43 117(2) . . ?
C47 C48 H48 121.3 . . ?
C43 C48 H48 121.3 . . ?
C43 C49 H49A 109.5 . . ?
C43 C49 H49B 109.5 . . ?
H49A C49 H49B 109.5 . . ?
C43 C49 H49C 109.5 . . ?
H49A C49 H49C 109.5 . . ?
H49B C49 H49C 109.5 . . ?

loop_
_geom_bond_atom_site_label_1
_geom_bond_atom_site_label_2
_geom_bond_distance
_geom_bond_site_symmetry_2
_geom_bond_publ_flag
Sn1 N2 2.172(9) . ?
Sn1 N1 2.194(8) . ?
Sn1 C1 2.337(10) . ?
K1 O2 2.700(7) . ?
K1 O5 2.706(9) . ?
K1 O3 2.743(7) . ?
K1 O6 2.744(8) . ?
K1 O1 2.752(8) . ?
K1 O4 2.760(8) . ?
K1 N4 3.123(9) . ?
K1 C30 3.399(13) . ?
K1 C40 3.416(13) . ?
K1 C43 3.416(13) . ?
K1 C31 3.417(12) . ?
K1 C44 3.426(13) . ?
Si1 N1 1.719(9) . ?
Si1 C11 1.866(12) . ?
Si1 C13 1.869(12) . ?
Si1 C12 1.876(11) . ?
Si2 N1 1.721(9) . ?
Si2 C16 1.874(11) . ?
Si2 C14 1.878(12) . ?
Si2 C15 1.888(12) . ?
Si3 N2 1.737(9) . ?
Si3 C19 1.859(11) . ?
Si3 C18 1.868(13) . ?
Si3 C17 1.879(12) . ?
Si4 N2 1.716(9) . ?
Si4 C22 1.822(16) . ?
Si4 C20 1.822(14) . ?
Si4 C21 1.859(15) . ?
O1 C23 1.381(15) . ?
O1 C29 1.429(14) . ?
O2 C30 1.418(14) . ?
O2 C31 1.432(15) . ?
O3 C33 1.387(13) . ?
O3 C32 1.441(14) . ?
O4 C34 1.397(13) . ?
O4 C39 1.439(13) . ?
O5 C40 1.398(15) . ?
O5 C41 1.420(14) . ?
O6 C24 1.371(15) . ?
O6 C42 1.423(15) . ?
N3 C2 1.334(13) . ?
N3 C9 1.371(13) . ?
N4 C3 1.320(13) . ?
N4 C4 1.387(13) . ?
C1 C2 1.460(14) . ?
C1 H1A 0.9900 . ?
C1 H1B 0.9900 . ?
C2 C3 1.463(15) . ?
C3 C10 1.504(14) . ?
C4 C9 1.390(15) . ?
C4 C5 1.409(15) . ?
C5 C6 1.374(16) . ?
C5 H5 0.9500 . ?
C6 C7 1.404(17) . ?
C6 H6 0.9500 . ?
C7 C8 1.366(15) . ?
C7 H7 0.9500 . ?
C8 C9 1.407(14) . ?
C8 H8 0.9500 . ?
C10 H10A 0.9800 . ?
C10 H10B 0.9800 . ?
C10 H10C 0.9800 . ?
C11 H11A 0.9800 . ?
C11 H11B 0.9800 . ?
C11 H11C 0.9800 . ?
C12 H12A 0.9800 . ?
C12 H12B 0.9800 . ?
C12 H12C 0.9800 . ?
C13 H13A 0.9800 . ?
C13 H13B 0.9800 . ?
C13 H13C 0.9800 . ?
C14 H14A 0.9800 . ?
C14 H14B 0.9800 . ?
C14 H14C 0.9800 . ?
C15 H15A 0.9800 . ?
C15 H15B 0.9800 . ?
C15 H15C 0.9800 . ?
C16 H16A 0.9800 . ?
C16 H16B 0.9800 . ?
C16 H16C 0.9800 . ?
C17 H17A 0.9800 . ?
C17 H17B 0.9800 . ?
C17 H17C 0.9800 . ?
C18 H18A 0.9800 . ?
C18 H18B 0.9800 . ?
C18 H18C 0.9800 . ?
C19 H19A 0.9800 . ?
C19 H19B 0.9800 . ?
C19 H19C 0.9800 . ?
C20 H20A 0.9800 . ?
C20 H20B 0.9800 . ?
C20 H20C 0.9800 . ?
C21 H21A 0.9800 . ?
C21 H21B 0.9800 . ?
C21 H21C 0.9800 . ?
C22 H22A 0.9800 . ?
C22 H22B 0.9800 . ?
C22 H22C 0.9800 . ?
C23 C28 1.373(19) . ?
C23 C24 1.40(2) . ?
C24 C25 1.402(18) . ?
C25 C26 1.38(2) . ?
C25 H25 0.9500 . ?
C26 C27 1.36(2) . ?
C26 H26 0.9500 . ?
C27 C28 1.40(2) . ?
C27 H27 0.9500 . ?
C28 H28 0.9500 . ?
C29 C30 1.521(18) . ?
C29 H29A 0.9900 . ?
C29 H29B 0.9900 . ?
C30 H30A 0.9900 . ?
C30 H30B 0.9900 . ?
C31 C32 1.521(18) . ?
C31 H31A 0.9900 . ?
C31 H31B 0.9900 . ?
C32 H32A 0.9900 . ?
C32 H32B 0.9900 . ?
C33 C38 1.376(15) . ?
C33 C34 1.409(16) . ?
C34 C35 1.359(16) . ?
C35 C36 1.419(18) . ?
C35 H35 0.9500 . ?
C36 C37 1.343(19) . ?
C36 H36 0.9500 . ?
C37 C38 1.377(18) . ?
C37 H37 0.9500 . ?
C38 H38 0.9500 . ?
C39 C40 1.491(16) . ?
C39 H39A 0.9900 . ?
C39 H39B 0.9900 . ?
C40 H40A 0.9900 . ?
C40 H40B 0.9900 . ?
C41 C42 1.490(18) . ?
C41 H41A 0.9900 . ?
C41 H41B 0.9900 . ?
C42 H42A 0.9900 . ?
C42 H42B 0.9900 . ?
C43 C49 1.38(2) . ?
C43 C44 1.38(2) . ?
C43 C48 1.40(2) . ?
C44 C45 1.42(2) . ?
C44 H44 0.9500 . ?
C45 C46 1.33(3) . ?
C45 H45 0.9500 . ?
C46 C47 1.49(3) . ?
C46 H46 0.9500 . ?
C47 C48 1.35(3) . ?
C47 H47 0.9500 . ?
C48 H48 0.9500 . ?
C49 H49A 0.9800 . ?
C49 H49B 0.9800 . ?
C49 H49C 0.9800 . ?

loop_
_geom_torsion_atom_site_label_1
_geom_torsion_atom_site_label_2
_geom_torsion_atom_site_label_3
_geom_torsion_atom_site_label_4
_geom_torsion
_geom_torsion_site_symmetry_1
_geom_torsion_site_symmetry_2
_geom_torsion_site_symmetry_3
_geom_torsion_site_symmetry_4
_geom_torsion_publ_flag
C11 Si1 N1 Si2 107.9(6) . . . . ?
C13 Si1 N1 Si2 -128.6(6) . . . . ?
C12 Si1 N1 Si2 -10.2(8) . . . . ?
C11 Si1 N1 Sn1 -83.5(6) . . . . ?
C13 Si1 N1 Sn1 40.0(7) . . . . ?
C12 Si1 N1 Sn1 158.3(5) . . . . ?
C16 Si2 N1 Si1 172.1(6) . . . . ?
C14 Si2 N1 Si1 53.0(8) . . . . ?
C15 Si2 N1 Si1 -68.3(7) . . . . ?
C16 Si2 N1 Sn1 3.3(7) . . . . ?
C14 Si2 N1 Sn1 -115.8(6) . . . . ?
C15 Si2 N1 Sn1 123.0(5) . . . . ?
C22 Si4 N2 Si3 -129.9(10) . . . . ?
C20 Si4 N2 Si3 111.3(10) . . . . ?
C21 Si4 N2 Si3 -12.8(13) . . . . ?
C22 Si4 N2 Sn1 45.1(10) . . . . ?
C20 Si4 N2 Sn1 -73.7(10) . . . . ?
C21 Si4 N2 Sn1 162.2(11) . . . . ?
C19 Si3 N2 Si4 56.4(8) . . . . ?
C18 Si3 N2 Si4 -65.1(7) . . . . ?
C17 Si3 N2 Si4 177.1(6) . . . . ?
C19 Si3 N2 Sn1 -117.8(6) . . . . ?
C18 Si3 N2 Sn1 120.8(7) . . . . ?
C17 Si3 N2 Sn1 3.0(8) . . . . ?
C9 N3 C2 C1 178.4(9) . . . . ?
C9 N3 C2 C3 0.7(13) . . . . ?
Sn1 C1 C2 N3 -93.7(9) . . . . ?
Sn1 C1 C2 C3 83.9(9) . . . . ?
C4 N4 C3 C2 -1.0(14) . . . . ?
K1 N4 C3 C2 155.2(7) . . . . ?
C4 N4 C3 C10 178.1(9) . . . . ?
K1 N4 C3 C10 -25.7(12) . . . . ?
N3 C2 C3 N4 -1.4(15) . . . . ?
C1 C2 C3 N4 -179.0(9) . . . . ?
N3 C2 C3 C10 179.5(9) . . . . ?
C1 C2 C3 C10 1.9(14) . . . . ?
C3 N4 C4 C9 4.0(14) . . . . ?
K1 N4 C4 C9 -153.1(8) . . . . ?
C3 N4 C4 C5 -175.9(10) . . . . ?
K1 N4 C4 C5 26.9(12) . . . . ?
N4 C4 C5 C6 -178.5(11) . . . . ?
C9 C4 C5 C6 1.6(17) . . . . ?
C4 C5 C6 C7 1.5(19) . . . . ?
C5 C6 C7 C8 -2.2(19) . . . . ?
C6 C7 C8 C9 -0.2(18) . . . . ?
C2 N3 C9 C4 2.3(14) . . . . ?
C2 N3 C9 C8 -178.7(10) . . . . ?
N4 C4 C9 N3 -4.9(16) . . . . ?
C5 C4 C9 N3 175.1(10) . . . . ?
N4 C4 C9 C8 176.1(10) . . . . ?
C5 C4 C9 C8 -3.9(16) . . . . ?
C7 C8 C9 N3 -175.8(10) . . . . ?
C7 C8 C9 C4 3.2(17) . . . . ?
C29 O1 C23 C28 1.6(18) . . . . ?
K1 O1 C23 C28 146.6(11) . . . . ?
C29 O1 C23 C24 -176.2(11) . . . . ?
K1 O1 C23 C24 -31.1(13) . . . . ?
C42 O6 C24 C23 175.6(10) . . . . ?
K1 O6 C24 C23 32.0(13) . . . . ?
C42 O6 C24 C25 -2.1(15) . . . . ?
K1 O6 C24 C25 -145.7(9) . . . . ?
C28 C23 C24 O6 -178.6(11) . . . . ?
O1 C23 C24 O6 -0.7(15) . . . . ?
C28 C23 C24 C25 -0.7(19) . . . . ?
O1 C23 C24 C25 177.2(10) . . . . ?
O6 C24 C25 C26 177.5(11) . . . . ?
C23 C24 C25 C26 -0.1(18) . . . . ?
C24 C25 C26 C27 2(2) . . . . ?
C25 C26 C27 C28 -2(3) . . . . ?
O1 C23 C28 C27 -177.6(12) . . . . ?
C24 C23 C28 C27 0(2) . . . . ?
C26 C27 C28 C23 2(2) . . . . ?
C23 O1 C29 C30 177.4(10) . . . . ?
K1 O1 C29 C30 31.3(12) . . . . ?
C31 O2 C30 C29 -175.2(10) . . . . ?
K1 O2 C30 C29 67.0(10) . . . . ?
C31 O2 C30 K1 117.8(9) . . . . ?
O1 C29 C30 O2 -66.7(13) . . . . ?
O1 C29 C30 K1 -22.3(9) . . . . ?
C30 O2 C31 C32 177.7(10) . . . . ?
K1 O2 C31 C32 -64.7(10) . . . . ?
C30 O2 C31 K1 -117.5(9) . . . . ?
C33 O3 C32 C31 173.5(9) . . . . ?
K1 O3 C32 C31 -36.2(12) . . . . ?
O2 C31 C32 O3 68.6(13) . . . . ?
K1 C31 C32 O3 25.4(8) . . . . ?
C32 O3 C33 C38 -2.2(16) . . . . ?
K1 O3 C33 C38 -150.9(9) . . . . ?
C32 O3 C33 C34 177.9(10) . . . . ?
K1 O3 C33 C34 29.1(12) . . . . ?
C39 O4 C34 C35 -0.9(16) . . . . ?
K1 O4 C34 C35 150.9(9) . . . . ?
C39 O4 C34 C33 179.6(10) . . . . ?
K1 O4 C34 C33 -28.6(12) . . . . ?
C38 C33 C34 C35 0.4(17) . . . . ?
O3 C33 C34 C35 -179.6(10) . . . . ?
C38 C33 C34 O4 179.9(10) . . . . ?
O3 C33 C34 O4 -0.1(14) . . . . ?
O4 C34 C35 C36 -179.7(10) . . . . ?
C33 C34 C35 C36 -0.2(17) . . . . ?
C34 C35 C36 C37 0.4(18) . . . . ?
C35 C36 C37 C38 -0.7(19) . . . . ?
O3 C33 C38 C37 179.3(10) . . . . ?
C34 C33 C38 C37 -0.7(17) . . . . ?
C36 C37 C38 C33 0.9(18) . . . . ?
C34 O4 C39 C40 178.3(9) . . . . ?
K1 O4 C39 C40 25.8(12) . . . . ?
C41 O5 C40 C39 -171.8(10) . . . . ?
K1 O5 C40 C39 66.1(10) . . . . ?
C41 O5 C40 K1 122.0(9) . . . . ?
O4 C39 C40 O5 -61.6(13) . . . . ?
O4 C39 C40 K1 -18.1(9) . . . . ?
C40 O5 C41 C42 178.7(10) . . . . ?
K1 O5 C41 C42 -59.9(10) . . . . ?
C40 O5 C41 K1 -121.4(10) . . . . ?
C24 O6 C42 C41 176.8(9) . . . . ?
K1 O6 C42 C41 -38.4(11) . . . . ?
O5 C41 C42 O6 67.0(12) . . . . ?
K1 C41 C42 O6 26.9(8) . . . . ?
C49 C43 C44 C45 -178.4(13) . . . . ?
C48 C43 C44 C45 2(2) . . . . ?
K1 C43 C44 C45 90.4(12) . . . . ?
C49 C43 C44 K1 91.1(12) . . . . ?
C48 C43 C44 K1 -88.9(13) . . . . ?
C43 C44 C45 C46 -1(2) . . . . ?
K1 C44 C45 C46 79.0(16) . . . . ?
C44 C45 C46 C47 1(2) . . . . ?
C45 C46 C47 C48 -3(3) . . . . ?
C46 C47 C48 C43 4(3) . . . . ?
C49 C43 C48 C47 177.0(16) . . . . ?
C44 C43 C48 C47 -3(2) . . . . ?
K1 C43 C48 C47 -82.8(16) . . . . ?
